data_2017701
loop_
_publ_author_name
'Grzechnik, A.'
'Halasyamani, P. S.'
'Kim, J.-H.'
'Friese, K.'

_publ_section_title
;
 (NH~4~)~2~WTe~2~O~8~ at 5.09GPa: a single-crystal study using
 synchrotron radiation
;
_journal_coeditor_code FA3227
_journal_issue 7
_journal_name_full 'Acta Crystallographica Section C'
_journal_page_first i79
_journal_page_last i81
_journal_paper_doi 10.1107/S0108270110022869
_journal_volume 66
_journal_year 2010
_chemical_formula_iupac '(N H4)2 W Te2 O8'
_chemical_formula_structural N2H8Te2WO8
_chemical_formula_sum 'H8 N2 O8 Te2 W'
_chemical_formula_weight 603.1
_chemical_name_common 'Ammonium Tungstate Tellurite'
_chemical_name_systematic
;
Diammonium [oxtaoxidoditellurato(IV)]tungstate
;
_space_group_IT_number 4
_symmetry_cell_setting monoclinic
_symmetry_space_group_name_Hall 'P 2yb'
_symmetry_space_group_name_H-M 'P 1 21 1'
_cell_angle_alpha 90
_cell_angle_beta 98.8(2)
_cell_angle_gamma 90
_cell_formula_units_Z 2
_cell_length_a 6.4430(10)
_cell_length_b 6.8830(10)
_cell_length_c 9.3010(10)
_cell_measurement_reflns_used 1027
_cell_measurement_temperature 295
_cell_measurement_theta_max 21.22
_cell_measurement_theta_min 1.79
_cell_volume 407.6(2)
_computing_cell_refinement 'XDS (Kabsch, 2010)'
_computing_data_collection 'XDS (Kabsch, 2010)'
_computing_data_reduction
;
XDS (Kabsch, 2010)
JANA2006 (Petricek <i>et al.</i>,  2006)
;
_computing_molecular_graphics 'DIAMOND (Brandenburg, 1999)'
_computing_publication_material 'JANA2006 (Petricek <i>et al.</i>,  2006)'
_computing_structure_refinement 'JANA2006 (Petricek <i>et al.</i>,  2006)'
_computing_structure_solution 'SIR97 (Altomare <i>et al.</i>,  1997)'
_diffrn_ambient_temperature 295
_diffrn_measured_fraction_theta_full 0.41
_diffrn_measured_fraction_theta_max 0.13
_diffrn_measurement_device 'four-cycle diffractometer'
_diffrn_measurement_device_type Huber
_diffrn_measurement_method 'rotation method'
_diffrn_radiation_monochromator ROMO
_diffrn_radiation_source 'Beamline D3, Hasylab'
_diffrn_radiation_type synchrotron
_diffrn_radiation_wavelength 0.3978
_diffrn_reflns_av_R_equivalents 0.1415
_diffrn_reflns_av_sigmaI/netI 0.1131
_diffrn_reflns_limit_h_max 10
_diffrn_reflns_limit_h_min -10
_diffrn_reflns_limit_k_max 10
_diffrn_reflns_limit_k_min -11
_diffrn_reflns_limit_l_max 9
_diffrn_reflns_limit_l_min -8
_diffrn_reflns_number 1027
_diffrn_reflns_reduction_process
;
XDS (Kabsch, 2010)
Jana2006 (Petricek et al., 2006)
;
_diffrn_reflns_theta_full 9.7
_diffrn_reflns_theta_max 21.22
_diffrn_reflns_theta_min 1.79
_exptl_absorpt_coefficient_mu 4.235
_exptl_absorpt_correction_T_max 0.6097
_exptl_absorpt_correction_T_min 0.4706
_exptl_absorpt_correction_type numerical
_exptl_absorpt_process_details '(JANA2006; Petricek <i>et al.</i>,  2006)'
_exptl_crystal_colour colourless
_exptl_crystal_density_diffrn 4.912
_exptl_crystal_description 'irregular plate shape'
_exptl_crystal_F_000 520
_exptl_crystal_size_max 0.026
_exptl_crystal_size_mid 0.01
_exptl_crystal_size_min 0.01
_refine_diff_density_max 4.55
_refine_diff_density_min -4.06
_refine_ls_abs_structure_details 'refinement as inversion twin'
_refine_ls_abs_structure_Flack 0.00(10)
_refine_ls_extinction_coef 0
_refine_ls_extinction_method none
_refine_ls_goodness_of_fit_ref 2.27
_refine_ls_number_constraints 0
_refine_ls_number_parameters 48
_refine_ls_number_reflns 599
_refine_ls_number_restraints 0
_refine_ls_R_factor_all 0.1117
_refine_ls_R_factor_gt 0.1117
_refine_ls_shift/su_max 0.0063
_refine_ls_shift/su_mean 0.0009
_refine_ls_structure_factor_coef F
_refine_ls_weighting_details w=1/(\s^2^(F)+0.0001F^2^)
_refine_ls_weighting_scheme sigma
_refine_ls_wR_factor_gt 0.0948
_refine_ls_wR_factor_ref 0.0948
_reflns_number_gt 599
_reflns_number_total 599
_reflns_threshold_expression I>3\s(I)
_cod_data_source_file fa3227.cif
_cod_data_source_block I
_cod_original_cell_volume 407.7(2)
_cod_original_sg_symbol_H-M 'P 21'
_cod_original_formula_sum 'H8 N2 O8 Te2 W1'
_cod_database_code 2017701
_cod_database_fobs_code 2017701

loop_
_symmetry_equiv_pos_site_id
_symmetry_equiv_pos_as_xyz
1 x,y,z
2 -x,y+1/2,-z

loop_
_atom_site_type_symbol
_atom_site_label
_atom_site_fract_x
_atom_site_fract_y
_atom_site_fract_z
_atom_site_U_iso_or_equiv
_atom_site_adp_type
_atom_site_calc_flag
_atom_site_refinement_flags
_atom_site_occupancy
_atom_site_disorder_assembly
_atom_site_disorder_group
W W1 0.3239(6) 0.4253 0.2616(11) 0.017(3) Uani d . 1 . .
Te Te1 0.5450(9) 0.2104(8) 0.0057(16) 0.0052(14) Uiso d . 1 . .
Te Te2 0.4640(10) 0.4748(8) 0.6432(18) 0.0073(16) Uiso d . 1 . .
O O1 0.180(9) 0.255(7) 0.296(15) 0.006(5) Uiso d . 1 . .
O O2 0.127(8) 0.593(7) 0.169(14) 0.006(5) Uiso d . 1 . .
O O3 0.441(9) 0.572(7) 0.442(15) 0.006(5) Uiso d . 1 . .
O O4 0.290(9) 0.274(7) 0.084(14) 0.006(5) Uiso d . 1 . .
O O5 0.566(9) 0.240(7) 0.290(14) 0.006(5) Uiso d . 1 . .
O O6 0.565(9) 0.564(7) 0.157(15) 0.006(5) Uiso d . 1 . .
O O7 0.509(8) 0.385(6) -0.148(16) 0.006(5) Uiso d . 1 . .
O O8 0.177(7) 0.391(6) 0.591(13) 0.006(5) Uiso d . 1 . .
N N1 0.034(10) 0.964(9) 0.107(17) 0.007 Uiso d . 1 . .
N N2 0.868(11) 0.519(8) 0.402(19) 0.007 Uiso d . 1 . ..

loop_
_atom_site_aniso_label
_atom_site_aniso_U_11
_atom_site_aniso_U_22
_atom_site_aniso_U_33
_atom_site_aniso_U_12
_atom_site_aniso_U_13
_atom_site_aniso_U_23
_atom_site_aniso_type_symbol
W1 0.0070(14) 0.0070(12) 0.037(9) -0.0018(19) 0.000(3) 0.003(3) W

loop_
_atom_type_symbol
_atom_type_scat_dispersion_real
_atom_type_scat_dispersion_imag
_atom_type_scat_source
N 0.000 0.001 'International Tables Vol C tables 4.2.6.8 and 6.1.1.1'
H 0.000 0.000 'International Tables Vol C tables 4.2.6.8 and 6.1.1.1'
W -0.549 2.626 'International Tables Vol C tables 4.2.6.8 and 6.1.1.1'
Te -3.204 0.597 'International Tables Vol C tables 4.2.6.8 and 6.1.1.1'
O 0.002 0.002 'International Tables Vol C tables 4.2.6.8 and 6.1.1.1'

loop_
_geom_angle_atom_site_label_1
_geom_angle_atom_site_label_2
_geom_angle_atom_site_label_3
_geom_angle_site_symmetry_1
_geom_angle_site_symmetry_2
_geom_angle_site_symmetry_3
_geom_angle
_geom_angle_publ_flag
O1 W1 O2 . . . 100(3) no
O1 W1 O3 . . . 112(6) no
O1 W1 O4 . . . 77(5) no
O1 W1 O5 . . . 88(3) no
O1 W1 O6 . . . 156(4) no
O2 W1 O3 . . . 103(3) no
O2 W1 O4 . . . 87(4) no
O2 W1 O5 . . . 159(5) no
O2 W1 O6 . . . 90(3) no
O3 W1 O4 . . . 165(3) no
O3 W1 O5 . . . 91(3) no
O3 W1 O6 . . . 87(4) no
O4 W1 O5 . . . 76(4) no
O4 W1 O6 . . . 82(4) no
O5 W1 O6 . . . 75(3) no
O2 Te1 O4 2_645 . . 168(4) no
O2 Te1 O5 2_645 . . 130(2) no
O2 Te1 O6 2_645 . . 122(2) no
O2 Te1 O6 2_645 . 2_645 68(3) no
O2 Te1 O7 2_645 . . 77(3) no
O2 Te1 O7 2_645 . 2_645 102(2) no
O4 Te1 O5 . . . 62(4) no
O4 Te1 O6 . . . 66(2) no
O4 Te1 O6 . . 2_645 101(4) no
O4 Te1 O7 . . . 97(4) no
O4 Te1 O7 . . 2_645 80(3) no
O5 Te1 O6 . . . 56(3) no
O5 Te1 O6 . . 2_645 144(3) no
O5 Te1 O7 . . . 135(3) no
O5 Te1 O7 . . 2_645 64(3) no
O6 Te1 O6 . . 2_645 149(3) no
O6 Te1 O7 . . . 80(4) no
O6 Te1 O7 . . 2_645 119(4) no
O6 Te1 O7 2_645 . . 74(4) no
O6 Te1 O7 2_645 . 2_645 84(4) no
O7 Te1 O7 . . 2_645 157(3) no
O1 Te2 O3 2_656 . . 85(3) no
O1 Te2 O3 2_656 . 2_646 118.1(17) no
O1 Te2 O5 2_656 . 2_656 56(2) no
O1 Te2 O7 2_656 . 1_556 91(3) no
O1 Te2 O8 2_656 . . 157.0(17) no
O3 Te2 O3 . . 2_646 93(3) no
O3 Te2 O5 . . 2_656 89(4) no
O3 Te2 O7 . . 1_556 176(2) no
O3 Te2 O8 . . . 86(4) no
O3 Te2 O5 2_646 . 2_656 174(2) no
O3 Te2 O7 2_646 . 1_556 88(3) no
O3 Te2 O8 2_646 . . 83(2) no
O5 Te2 O7 2_656 . 1_556 89(4) no
O5 Te2 O8 2_656 . . 103(2) no
O7 Te2 O8 1_556 . . 98(4) no
W1 O1 Te2 . . 2_646 94(3) no
W1 O2 Te1 . . 2_655 86(2) no
W1 O3 Te2 . . . 126(3) no
W1 O3 Te2 . . 2_656 108(5) no
Te2 O3 Te2 . . 2_656 126(4) no
W1 O4 Te1 . . . 117(3) no
W1 O5 Te1 . . . 90(4) no
W1 O5 Te2 . . 2_646 122(4) no
Te1 O5 Te2 . . 2_646 105(4) no
W1 O6 Te1 . . . 81.9(16) no
W1 O6 Te1 . . 2_655 113(3) no
Te1 O6 Te1 . . 2_655 94(5) no
Te1 O7 Te1 . . 2_655 100(6) no
Te1 O7 Te2 . . 1_554 158(5) no

loop_
_geom_bond_atom_site_label_1
_geom_bond_atom_site_label_2
_geom_bond_site_symmetry_1
_geom_bond_site_symmetry_2
_geom_bond_distance
_geom_bond_publ_flag
W1 O1 . . 1.55(7) no
W1 O2 . . 1.83(7) no
W1 O3 . . 2.00(11) no
W1 O4 . . 1.93(12) no
W1 O5 . . 2.00(5) no
W1 O6 . . 2.18(9) no
Te1 O2 . 2_645 2.97(10) no
Te1 O4 . . 1.95(9) no
Te1 O5 . . 2.64(13) no
Te1 O6 . . 2.81(8) no
Te1 O6 . 2_645 1.87(11) no
Te1 O7 . . 1.85(12) no
Te1 O7 . 2_645 2.65(9) no
Te2 O1 . 2_656 2.98(6) no
Te2 O3 . . 1.97(13) no
Te2 O3 . 2_646 2.97(6) no
Te2 O5 . 2_656 1.94(6) no
Te2 O7 . 1_556 2.02(14) no
Te2 O8 . . 1.93(5) no
O1 O2 . . 2.61(10) no
O1 O3 . . 2.95(10) no
O1 O4 . . 2.19(18) no
O1 O5 . . 2.49(9) no
O1 O8 . . 2.90(18) no
O1 N1 . 1_545 2.73(14) no
O1 N2 . 1_455 2.99(12) no
O2 O4 . . 2.60(10) no
O2 O6 . . 2.85(9) no
O2 N1 . . 2.67(8) no
O2 N1 . 2_545 2.76(18) no
O2 N2 . 1_455 2.96(19) no
O3 O5 . . 2.87(12) no
O3 O5 . 2_656 2.75(18) no
O3 O6 . . 2.88(19) no
O3 O8 . . 2.66(13) no
O3 N2 . . 2.86(11) no
O4 O5 . . 2.42(14) no
O4 O6 . . 2.69(8) no
O4 O6 . 2_645 2.94(16) no
O4 O7 . . 2.86(17) no
O4 N1 . 1_545 2.72(9) no
O4 N1 . 2_545 2.84(13) no
O5 O6 . . 2.55(11) no
O5 O7 . 2_645 2.79(11) no
O5 N2 . . 2.82(9) no
O6 O7 . 2_655 2.25(7) no
O6 N2 . . 2.78(17) no
O7 O8 . 1_554 2.98(14) no
O7 N1 . 2_645 2.96(8) no
O8 N2 . 1_455 2.60(13) no
O8 N2 . 2_646 2.58(7) no

loop_
_geom_hbond_atom_site_label_D
_geom_hbond_atom_site_label_H
_geom_hbond_atom_site_label_A
_geom_hbond_site_symmetry_D
_geom_hbond_site_symmetry_H
_geom_hbond_site_symmetry_A
_geom_hbond_distance_DH
_geom_hbond_distance_HA
_geom_hbond_distance_DA
_geom_hbond_angle_DHA
_geom_hbond_publ_flag
? ? ? ? ? ? ? ? ? ? ?

loop_
_geom_torsion_atom_site_label_1
_geom_torsion_atom_site_label_2
_geom_torsion_atom_site_label_3
_geom_torsion_atom_site_label_4
_geom_torsion_site_symmetry_1
_geom_torsion_site_symmetry_2
_geom_torsion_site_symmetry_3
_geom_torsion_site_symmetry_4
_geom_torsion
_geom_torsion_publ_flag
? ? ? ? ? ? ? ? ? ?
